data_4343449
loop_
_publ_author_name
'Wedmann, Rudolf'
'Zahl, Achim'
'Shubina, Tatyana E.'
'D\"urr, Maximilian'
'Heinemann, Frank W.'
'Bugenhagen, Bernhard Eberhard Christian'
'Burger, Peter'
'Ivanovic-Burmazovic, Ivana'
'Filipovic, Milos R.'

_publ_section_title
;
 Does Perthionitrite (SSNO(-)) Account for Sustained Bioactivity of NO? A
 (Bio)chemical Characterization.
;
_journal_issue 19
_journal_name_full 'Inorganic chemistry'
_journal_page_first 9367
_journal_page_last 9380
_journal_paper_doi 10.1021/acs.inorgchem.5b00831
_journal_volume 54
_journal_year 2015
_chemical_formula_moiety 'C36 H30 N P2, N O S2'
_chemical_formula_sum 'C36 H30 N2 O P2 S2'
_chemical_formula_weight 632.68
_space_group_crystal_system orthorhombic
_space_group_IT_number 60
_space_group_name_Hall '-P 2n 2ab'
_space_group_name_H-M_alt 'P b c n'
_symmetry_space_group_name_Hall '-P 2n 2ab'
_symmetry_space_group_name_H-M 'P b c n'
_atom_sites_solution_hydrogens geom
_audit_creation_date 2015-03-24
_audit_creation_method
;
Olex2 1.2
(compiled 2015.01.26 svn.r3150 for OlexSys, GUI svn.r4998)
;
_cell_angle_alpha 90
_cell_angle_beta 90
_cell_angle_gamma 90
_cell_formula_units_Z 4
_cell_length_a 11.84799(14)
_cell_length_b 16.68438(18)
_cell_length_c 15.50866(17)
_cell_measurement_reflns_used 4276
_cell_measurement_temperature 100.00(10)
_cell_measurement_theta_max 73.4690
_cell_measurement_theta_min 3.7100
_cell_volume 3065.70(6)
_computing_cell_refinement
;
CrysAlisPro, Agilent Technologies,
Version 1.171.37.35g (release 09-12-2014 CrysAlis171 .NET)
(compiled Dec  9 2014,15:38:47)
;
_computing_data_collection
;
CrysAlisPro, Agilent Technologies,
Version 1.171.37.35g (release 09-12-2014 CrysAlis171 .NET)
(compiled Dec  9 2014,15:38:47)
;
_computing_data_reduction
;
CrysAlisPro, Agilent Technologies,
Version 1.171.37.35g (release 09-12-2014 CrysAlis171 .NET)
(compiled Dec  9 2014,15:38:47)
;
_computing_molecular_graphics 'Olex2 (Dolomanov et al., 2009)'
_computing_publication_material 'Olex2 (Dolomanov et al., 2009)'
_computing_structure_refinement 'ShelXL (Sheldrick, 2008)'
_computing_structure_solution 'SHELXTL 6.12 (Bruker AXS, 2002)'
_diffrn_ambient_environment N~2~
_diffrn_ambient_temperature 100.00(10)
_diffrn_detector 'CCD plate'
_diffrn_detector_area_resol_mean 5.2903
_diffrn_detector_type AtlasS2
_diffrn_measured_fraction_theta_full 0.993
_diffrn_measured_fraction_theta_max 0.972
_diffrn_measurement_device 'four-circle diffractometer'
_diffrn_measurement_device_type 'SuperNova, Dual, Cu at zero, AtlasS2'
_diffrn_measurement_method '\w scans'
_diffrn_radiation_monochromator mirror
_diffrn_radiation_probe x-ray
_diffrn_radiation_type 'Cu K\a'
_diffrn_radiation_wavelength 1.54184
_diffrn_reflns_av_R_equivalents 0.0215
_diffrn_reflns_av_unetI/netI 0.0250
_diffrn_reflns_laue_measured_fraction_full 0.993
_diffrn_reflns_laue_measured_fraction_max 0.972
_diffrn_reflns_limit_h_max 12
_diffrn_reflns_limit_h_min -14
_diffrn_reflns_limit_k_max 20
_diffrn_reflns_limit_k_min -13
_diffrn_reflns_limit_l_max 16
_diffrn_reflns_limit_l_min -19
_diffrn_reflns_number 6816
_diffrn_reflns_point_group_measured_fraction_full 0.993
_diffrn_reflns_point_group_measured_fraction_max 0.972
_diffrn_reflns_theta_full 67.684
_diffrn_reflns_theta_max 73.586
_diffrn_reflns_theta_min 4.577
_diffrn_source 'sealed X-ray tube'
_diffrn_source_type 'SuperNova (Cu) X-ray Source'
_exptl_absorpt_coefficient_mu 2.819
_exptl_absorpt_correction_T_max 1.00000
_exptl_absorpt_correction_T_min 0.90132
_exptl_absorpt_correction_type multi-scan
_exptl_absorpt_process_details
;
CrysAlisPro, Agilent Technologies,
Version 1.171.37.35g (release 09-12-2014 CrysAlis171 .NET)
(compiled Dec  9 2014,15:38:47)
Empirical absorption correction using spherical harmonics,
 implemented in SCALE3 ABSPACK scaling algorithm.
;
_exptl_crystal_density_diffrn 1.371
_exptl_crystal_description prism
_exptl_crystal_F_000 1320
_refine_diff_density_max 0.393
_refine_diff_density_min -0.424
_refine_diff_density_rms 0.059
_refine_ls_extinction_method none
_refine_ls_goodness_of_fit_ref 1.043
_refine_ls_hydrogen_treatment constr
_refine_ls_matrix_type full
_refine_ls_number_parameters 213
_refine_ls_number_reflns 3011
_refine_ls_number_restraints 0
_refine_ls_restrained_S_all 1.043
_refine_ls_R_factor_all 0.0393
_refine_ls_R_factor_gt 0.0363
_refine_ls_shift/su_max 0.000
_refine_ls_shift/su_mean 0.000
_refine_ls_structure_factor_coef Fsqd
_refine_ls_weighting_details 'w=1/[\s^2^(Fo^2^)+(0.0467P)^2^+2.4426P] where P=(Fo^2^+2Fc^2^)/3'
_refine_ls_weighting_scheme calc
_refine_ls_wR_factor_gt 0.0943
_refine_ls_wR_factor_ref 0.0966
_reflns_number_gt 2763
_reflns_number_total 3011
_reflns_threshold_expression 'I > 2\s(I)'
_cod_data_source_file ic5b00831_si_002.cif
_cod_data_source_block ii1501
_cod_depositor_comments 'Adding full bibliography for 4343448--4343449.cif.'
_cod_database_code 4343449
_shelxl_version_number 2014/6
_shelx_space_group_comment
;
The symmetry employed for this shelxl refinement is uniquely defined
by the following loop, which should always be used as a source of
symmetry information in preference to the above space-group names.
They are only intended as comments.
;
_olex2_refinement_description
;
1. Fixed Uiso
 At 1.2 times of:
  All C(H) groups
2. Others
 Fixed Sof: S1(0.5) S2(0.5) N2(0.5) O1(0.5)
3.a Aromatic/amide H refined with riding coordinates:
 C2(H2), C3(H3), C4(H4), C5(H5), C6(H6), C8(H8), C9(H9), C10(H10), C11(H11),
 C12(H12), C14(H14), C15(H15), C16(H16), C17(H17), C18(H18)
;
_olex2_submission_special_instructions 'No special instructions were received'

loop_
_space_group_symop_operation_xyz
'x, y, z'
'-x+1/2, -y+1/2, z+1/2'
'-x, y, -z+1/2'
'x+1/2, -y+1/2, -z'
'-x, -y, -z'
'x-1/2, y-1/2, -z-1/2'
'x, -y, z-1/2'
'-x-1/2, y-1/2, z'

loop_
_atom_site_label
_atom_site_type_symbol
_atom_site_fract_x
_atom_site_fract_y
_atom_site_fract_z
_atom_site_U_iso_or_equiv
_atom_site_adp_type
_atom_site_occupancy
_atom_site_site_symmetry_order
_atom_site_calc_flag
_atom_site_refinement_flags_posn
_atom_site_refinement_flags_adp
_atom_site_refinement_flags_occupancy
P1 P 0.87791(3) 0.02212(2) 0.22540(2) 0.01153(12) Uani 1 1 d . . .
N1 N 1.0000 0.05259(11) 0.2500 0.0150(4) Uani 1 2 d S T P
C1 C 0.86790(13) -0.08366(9) 0.20539(10) 0.0147(3) Uani 1 1 d . . .
C2 C 0.8115(2) -0.13455(11) 0.26027(13) 0.0415(6) Uani 1 1 d . . .
H2 H 0.7717 -0.1139 0.3069 0.050 Uiso 1 1 calc R . .
C3 C 0.8140(3) -0.21715(12) 0.24605(14) 0.0505(7) Uani 1 1 d . . .
H3 H 0.7756 -0.2513 0.2833 0.061 Uiso 1 1 calc R . .
C4 C 0.87205(16) -0.24811(10) 0.17795(13) 0.0277(4) Uani 1 1 d . . .
H4 H 0.8740 -0.3032 0.1690 0.033 Uiso 1 1 calc R . .
C5 C 0.92769(18) -0.19765(11) 0.12260(17) 0.0378(5) Uani 1 1 d . . .
H5 H 0.9667 -0.2187 0.0757 0.045 Uiso 1 1 calc R . .
C6 C 0.92627(17) -0.11542(11) 0.13594(14) 0.0301(4) Uani 1 1 d . . .
H6 H 0.9645 -0.0816 0.0982 0.036 Uiso 1 1 calc R . .
C7 C 0.83139(13) 0.07341(9) 0.12981(10) 0.0137(3) Uani 1 1 d . . .
C8 C 0.74471(14) 0.04230(10) 0.07860(10) 0.0178(3) Uani 1 1 d . . .
H8 H 0.7142 -0.0078 0.0909 0.021 Uiso 1 1 calc R . .
C9 C 0.70436(16) 0.08666(10) 0.00920(11) 0.0230(4) Uani 1 1 d . . .
H9 H 0.6466 0.0663 -0.0249 0.028 Uiso 1 1 calc R . .
C10 C 0.75028(16) 0.16143(10) -0.00922(11) 0.0226(4) Uani 1 1 d . . .
H10 H 0.7232 0.1909 -0.0557 0.027 Uiso 1 1 calc R . .
C11 C 0.83623(15) 0.19216(10) 0.04146(11) 0.0199(4) Uani 1 1 d . . .
H11 H 0.8669 0.2421 0.0287 0.024 Uiso 1 1 calc R . .
C12 C 0.87670(13) 0.14864(10) 0.11124(11) 0.0167(3) Uani 1 1 d . . .
H12 H 0.9339 0.1696 0.1455 0.020 Uiso 1 1 calc R . .
C13 C 0.77882(13) 0.05036(9) 0.30816(10) 0.0149(3) Uani 1 1 d . . .
C14 C 0.66332(14) 0.03573(11) 0.29726(11) 0.0205(4) Uani 1 1 d . . .
H14 H 0.6379 0.0070 0.2497 0.025 Uiso 1 1 calc R . .
C15 C 0.58692(15) 0.06419(11) 0.35770(11) 0.0235(4) Uani 1 1 d . . .
H15 H 0.5102 0.0548 0.3503 0.028 Uiso 1 1 calc R . .
C16 C 0.62428(15) 0.10648(10) 0.42904(11) 0.0206(4) Uani 1 1 d . . .
H16 H 0.5726 0.1258 0.4691 0.025 Uiso 1 1 calc R . .
C17 C 0.73846(15) 0.11998(10) 0.44071(11) 0.0195(3) Uani 1 1 d . . .
H17 H 0.7634 0.1477 0.4891 0.023 Uiso 1 1 calc R . .
C18 C 0.81611(14) 0.09226(9) 0.38034(10) 0.0166(3) Uani 1 1 d . . .
H18 H 0.8928 0.1017 0.3882 0.020 Uiso 1 1 calc R . .
S1 S 0.48542(15) 0.86613(10) 0.33646(10) 0.0235(3) Uani 0.5 1 d . . .
S2 S 0.45608(9) 0.80483(5) 0.22991(6) 0.0281(2) Uani 0.5 1 d . . .
N2 N 0.5163(5) 0.8427(3) 0.1392(4) 0.0265(12) Uani 0.5 1 d . . .
O1 O 0.5735(3) 0.90480(18) 0.14625(18) 0.0323(6) Uani 0.5 1 d . . .

loop_
_atom_site_aniso_label
_atom_site_aniso_U_11
_atom_site_aniso_U_22
_atom_site_aniso_U_33
_atom_site_aniso_U_23
_atom_site_aniso_U_13
_atom_site_aniso_U_12
P1 0.0114(2) 0.0112(2) 0.0121(2) 0.00024(13) -0.00112(14) -0.00018(13)
N1 0.0121(9) 0.0119(8) 0.0211(10) 0.000 -0.0023(8) 0.000
C1 0.0147(7) 0.0133(7) 0.0162(7) -0.0001(6) -0.0057(6) -0.0011(6)
C2 0.0843(18) 0.0212(9) 0.0191(9) -0.0043(7) 0.0143(11) -0.0193(11)
C3 0.110(2) 0.0194(9) 0.0223(10) 0.0015(8) 0.0050(12) -0.0257(12)
C4 0.0341(10) 0.0117(8) 0.0372(11) -0.0017(7) -0.0173(8) -0.0014(7)
C5 0.0309(10) 0.0194(9) 0.0632(14) -0.0146(9) 0.0174(10) -0.0009(8)
C6 0.0287(10) 0.0177(8) 0.0440(11) -0.0053(8) 0.0166(9) -0.0042(7)
C7 0.0149(7) 0.0146(7) 0.0116(7) -0.0001(6) 0.0017(6) 0.0038(6)
C8 0.0232(8) 0.0151(7) 0.0152(8) -0.0017(6) -0.0021(7) 0.0007(6)
C9 0.0301(9) 0.0230(8) 0.0158(8) -0.0033(6) -0.0086(7) 0.0028(7)
C10 0.0344(10) 0.0205(8) 0.0128(7) 0.0011(6) -0.0010(7) 0.0086(7)
C11 0.0227(9) 0.0167(8) 0.0203(8) 0.0044(6) 0.0055(7) 0.0041(6)
C12 0.0142(8) 0.0166(7) 0.0194(8) 0.0004(6) 0.0022(6) 0.0027(6)
C13 0.0154(7) 0.0158(7) 0.0134(7) 0.0012(6) -0.0004(6) 0.0012(6)
C14 0.0152(8) 0.0316(9) 0.0147(8) -0.0026(7) -0.0017(6) -0.0008(7)
C15 0.0148(8) 0.0349(10) 0.0208(9) 0.0000(7) -0.0002(7) 0.0009(7)
C16 0.0232(9) 0.0214(8) 0.0173(8) 0.0013(7) 0.0059(7) 0.0051(7)
C17 0.0274(9) 0.0158(7) 0.0152(7) -0.0019(6) -0.0002(7) 0.0003(6)
C18 0.0176(8) 0.0156(7) 0.0165(8) 0.0008(6) -0.0016(6) -0.0010(6)
S1 0.0236(6) 0.0255(8) 0.0216(8) -0.0010(5) -0.0011(5) -0.0030(6)
S2 0.0366(5) 0.0212(4) 0.0265(5) -0.0035(3) 0.0059(4) -0.0074(4)
N2 0.028(2) 0.026(3) 0.025(3) -0.0010(17) -0.002(2) 0.003(2)
O1 0.0371(16) 0.0333(15) 0.0265(14) 0.0008(12) 0.0022(13) -0.0085(14)

loop_
_atom_type_symbol
_atom_type_description
_atom_type_scat_dispersion_real
_atom_type_scat_dispersion_imag
_atom_type_scat_source
C C 0.0181 0.0091 'International Tables Vol C Tables 4.2.6.8 and 6.1.1.4'
H H 0.0000 0.0000 'International Tables Vol C Tables 4.2.6.8 and 6.1.1.4'
N N 0.0311 0.0180 'International Tables Vol C Tables 4.2.6.8 and 6.1.1.4'
O O 0.0492 0.0322 'International Tables Vol C Tables 4.2.6.8 and 6.1.1.4'
P P 0.2955 0.4335 'International Tables Vol C Tables 4.2.6.8 and 6.1.1.4'
S S 0.3331 0.5567 'International Tables Vol C Tables 4.2.6.8 and 6.1.1.4'

loop_
_geom_angle_atom_site_label_1
_geom_angle_atom_site_label_2
_geom_angle_atom_site_label_3
_geom_angle
_geom_angle_site_symmetry_1
_geom_angle_site_symmetry_3
N1 P1 C1 114.74(8) . .
N1 P1 C7 109.06(7) . .
N1 P1 C13 109.89(6) . .
C1 P1 C7 107.76(7) . .
C1 P1 C13 109.69(7) . .
C7 P1 C13 105.25(7) . .
P1 N1 P1 142.46(12) 3_755 .
C2 C1 P1 122.13(14) . .
C2 C1 C6 119.18(16) . .
C6 C1 P1 118.51(13) . .
C1 C2 C3 120.1(2) . .
C4 C3 C2 120.5(2) . .
C3 C4 C5 119.70(17) . .
C4 C5 C6 120.53(19) . .
C1 C6 C5 120.01(18) . .
C8 C7 P1 121.11(12) . .
C12 C7 P1 118.71(12) . .
C12 C7 C8 119.96(14) . .
C9 C8 C7 119.63(15) . .
C10 C9 C8 120.12(16) . .
C11 C10 C9 120.22(15) . .
C10 C11 C12 120.17(15) . .
C11 C12 C7 119.90(15) . .
C14 C13 P1 120.33(12) . .
C18 C13 P1 119.82(12) . .
C18 C13 C14 119.67(15) . .
C15 C14 C13 119.76(16) . .
C16 C15 C14 120.39(16) . .
C17 C16 C15 119.99(16) . .
C16 C17 C18 120.30(15) . .
C13 C18 C17 119.87(15) . .
N2 S1 S2 90.3(8) 3_655 3_655
N2 S1 S2 101.7(8) 3_655 .
N2 S1 O1 104.7(9) 3_655 3_655
O1 S1 S2 116.2(2) 3_655 .
O1 S1 S2 153.4(2) 3_655 3_655
S1 S2 S1 97.49(9) 3_655 .
S1 S2 N2 110.59(18) 3_655 3_655
S2 S2 S1 87.64(10) 3_655 3_655
S2 S2 S1 54.48(8) 3_655 .
S2 S2 N2 52.04(18) 3_655 3_655
S2 S2 N2 93.7(2) 3_655 .
N2 S2 S1 115.2(2) . .
N2 S2 N2 127.5(2) . 3_655
S1 N2 S2 64.0(7) 3_655 3_655
S1 N2 S2 71.1(8) 3_655 .
S1 N2 O1 50.3(7) 3_655 .
O1 N2 S2 117.8(4) . .
O1 N2 S2 94.5(3) . 3_655

loop_
_geom_bond_atom_site_label_1
_geom_bond_atom_site_label_2
_geom_bond_distance
_geom_bond_site_symmetry_2
P1 N1 1.5800(7) .
P1 C1 1.7958(16) .
P1 C7 1.7982(16) .
P1 C13 1.8023(16) .
N1 P1 1.5800(7) 3_755
C1 C2 1.375(3) .
C1 C6 1.385(2) .
C2 C3 1.396(3) .
C3 C4 1.362(3) .
C4 C5 1.371(3) .
C5 C6 1.388(3) .
C7 C8 1.398(2) .
C7 C12 1.395(2) .
C8 C9 1.391(2) .
C9 C10 1.391(2) .
C10 C11 1.385(3) .
C11 C12 1.389(2) .
C13 C14 1.400(2) .
C13 C18 1.392(2) .
C14 C15 1.387(2) .
C15 C16 1.385(2) .
C16 C17 1.383(2) .
C17 C18 1.392(2) .
S1 S2 1.608(2) 3_655
S1 S2 1.9742(19) .
S1 N2 0.544(4) 3_655
S1 O1 0.987(3) 3_655
S2 S1 1.608(2) 3_655
S2 S2 1.213(2) 3_655
S2 N2 2.152(6) 3_655
S2 N2 1.700(6) .
N2 S1 0.544(4) 3_655
N2 S2 2.151(6) 3_655
N2 O1 1.242(6) .
O1 S1 0.987(3) 3_655

loop_
_geom_torsion_atom_site_label_1
_geom_torsion_atom_site_label_2
_geom_torsion_atom_site_label_3
_geom_torsion_atom_site_label_4
_geom_torsion
_geom_torsion_site_symmetry_1
_geom_torsion_site_symmetry_4
P1 C1 C2 C3 -174.6(2) . .
P1 C1 C6 C5 174.90(17) . .
P1 C7 C8 C9 174.67(13) . .
P1 C7 C12 C11 -175.21(12) . .
P1 C13 C14 C15 -174.16(13) . .
P1 C13 C18 C17 174.60(12) . .
N1 P1 C1 C2 110.67(17) . .
N1 P1 C1 C6 -64.32(15) . .
N1 P1 C7 C8 159.99(13) . .
N1 P1 C7 C12 -25.42(14) . .
N1 P1 C13 C14 174.68(13) . .
N1 P1 C13 C18 -0.52(15) . .
C1 P1 N1 P1 -9.52(6) . 3_755
C1 P1 C7 C8 34.85(15) . .
C1 P1 C7 C12 -150.55(12) . .
C1 P1 C13 C14 -58.30(15) . .
C1 P1 C13 C18 126.50(13) . .
C1 C2 C3 C4 0.0(4) . .
C2 C1 C6 C5 -0.2(3) . .
C2 C3 C4 C5 -0.6(4) . .
C3 C4 C5 C6 0.7(3) . .
C4 C5 C6 C1 -0.3(3) . .
C6 C1 C2 C3 0.4(4) . .
C7 P1 N1 P1 -130.48(6) . 3_755
C7 P1 C1 C2 -127.66(18) . .
C7 P1 C1 C6 57.36(16) . .
C7 P1 C13 C14 57.38(15) . .
C7 P1 C13 C18 -117.82(13) . .
C7 C8 C9 C10 0.2(3) . .
C8 C7 C12 C11 -0.5(2) . .
C8 C9 C10 C11 -0.1(3) . .
C9 C10 C11 C12 -0.3(3) . .
C10 C11 C12 C7 0.6(2) . .
C12 C7 C8 C9 0.1(2) . .
C13 P1 N1 P1 114.63(6) . 3_755
C13 P1 C1 C2 -13.6(2) . .
C13 P1 C1 C6 171.43(14) . .
C13 P1 C7 C8 -82.16(14) . .
C13 P1 C7 C12 92.44(13) . .
C13 C14 C15 C16 -0.5(3) . .
C14 C13 C18 C17 -0.6(2) . .
C14 C15 C16 C17 -0.5(3) . .
C15 C16 C17 C18 1.0(3) . .
C16 C17 C18 C13 -0.4(2) . .
C18 C13 C14 C15 1.0(3) . .
S1 S2 N2 S1 -19.1(9) . 3_655
S1 S2 N2 S2 71.3(8) 3_655 3_655
S1 S2 N2 S2 52.19(13) . 3_655
S1 S2 N2 O1 19.2(4) 3_655 .
S1 S2 N2 O1 0.1(6) . .
S2 S2 N2 S1 -71.3(8) 3_655 3_655
S2 S2 N2 O1 -52.0(5) 3_655 .
S2 N2 O1 S1 -23.9(5) . 3_655
S2 N2 O1 S1 -50.3(7) 3_655 3_655
N2 S2 N2 S1 -27.9(8) 3_655 3_655
N2 S2 N2 S2 43.4(2) 3_655 3_655
N2 S2 N2 O1 -8.7(6) 3_655 .
